data_2215032
loop_
_publ_author_name
'B. Thimme Gowda'
'Sabine Foro'
'K. S. Babitha'
'Hartmut Fuess'

_publ_section_title
;
 2,6-Dichlorophenyl benzoate
;
_journal_coeditor_code BT2486
_journal_issue 9
_journal_name_full 'Acta Crystallographica Section E'
_journal_page_first o3876
_journal_page_last o3876
_journal_paper_doi 10.1107/S1600536807041062
_journal_volume 63
_journal_year 2007
_chemical_formula_iupac 'C13 H8 Cl2 O2'
_chemical_formula_moiety 'C13 H8 Cl2 O2'
_chemical_formula_sum 'C13 H8 Cl2 O2'
_chemical_formula_weight 267.09
_chemical_name_systematic
;
2,6-Dichlorophenyl benzoate
;
_space_group_IT_number 14
_symmetry_cell_setting monoclinic
_symmetry_space_group_name_Hall '-P 2ybc'
_symmetry_space_group_name_H-M 'P 1 21/c 1'
_atom_sites_solution_hydrogens geom
_atom_sites_solution_primary direct
_atom_sites_solution_secondary difmap
_audit_creation_method SHELXL97
_cell_angle_alpha 90.00
_cell_angle_beta 102.550(10)
_cell_angle_gamma 90.00
_cell_formula_units_Z 4
_cell_length_a 10.500(2)
_cell_length_b 7.9800(9)
_cell_length_c 15.007(2)
_cell_measurement_reflns_used 25
_cell_measurement_temperature 299(2)
_cell_measurement_theta_max 19.61
_cell_measurement_theta_min 8.02
_cell_volume 1227.4(3)
_computing_cell_refinement 'CAD-4-PC Software'
_computing_data_collection 'CAD-4-PC Software (Enraf--Nonius, 1996)'
_computing_data_reduction 'REDU4 (Stoe & Cie, 1987)'
_computing_molecular_graphics 'PLATON (Spek, 2003)'
_computing_publication_material SHELXL97
_computing_structure_refinement 'SHELXL97 (Sheldrick, 1997)'
_computing_structure_solution 'SHELXS97 (Sheldrick, 1997)'
_diffrn_ambient_temperature 299(2)
_diffrn_measured_fraction_theta_full 1.000
_diffrn_measured_fraction_theta_max 1.000
_diffrn_measurement_device_type 'Enraf--Nonius CAD-4'
_diffrn_measurement_method \w/2\q
_diffrn_radiation_monochromator graphite
_diffrn_radiation_source 'fine-focus sealed tube'
_diffrn_radiation_type CuK\a
_diffrn_radiation_wavelength 1.54180
_diffrn_reflns_av_R_equivalents 0.0264
_diffrn_reflns_av_sigmaI/netI 0.0259
_diffrn_reflns_limit_h_max 1
_diffrn_reflns_limit_h_min -12
_diffrn_reflns_limit_k_max 9
_diffrn_reflns_limit_k_min 0
_diffrn_reflns_limit_l_max 17
_diffrn_reflns_limit_l_min -17
_diffrn_reflns_number 2541
_diffrn_reflns_theta_full 66.95
_diffrn_reflns_theta_max 66.95
_diffrn_reflns_theta_min 4.31
_diffrn_standards_decay_% 1.5
_diffrn_standards_interval_time 120
_diffrn_standards_number 3
_exptl_absorpt_coefficient_mu 4.648
_exptl_absorpt_correction_T_max 0.4057
_exptl_absorpt_correction_T_min 0.1996
_exptl_absorpt_correction_type psi-scan
_exptl_absorpt_process_details '(North <i>et al.</i>,  1968)'
_exptl_crystal_colour colourless
_exptl_crystal_density_diffrn 1.445
_exptl_crystal_density_method 'not measured'
_exptl_crystal_description prism
_exptl_crystal_F_000 544
_exptl_crystal_size_max 0.55
_exptl_crystal_size_mid 0.35
_exptl_crystal_size_min 0.20
_refine_diff_density_max 0.290
_refine_diff_density_min -0.401
_refine_ls_extinction_coef 0.0197(15)
_refine_ls_extinction_expression Fc^*^=kFc[1+0.001xFc^2^\l^3^/sin(2\q)]^-1/4^
_refine_ls_extinction_method 'SHELXL97 (Sheldrick, 1997)'
_refine_ls_goodness_of_fit_ref 1.045
_refine_ls_hydrogen_treatment constr
_refine_ls_matrix_type full
_refine_ls_number_parameters 155
_refine_ls_number_reflns 2185
_refine_ls_number_restraints 0
_refine_ls_restrained_S_all 1.045
_refine_ls_R_factor_all 0.0734
_refine_ls_R_factor_gt 0.0491
_refine_ls_shift/su_max 0.002
_refine_ls_shift/su_mean 0.000
_refine_ls_structure_factor_coef Fsqd
_refine_ls_weighting_details 'calc w = 1/[\s^2^(Fo^2^)+(0.0891P)^2^+0.1792P] where P=(Fo^2^+2Fc^2^)/3'
_refine_ls_weighting_scheme calc
_refine_ls_wR_factor_gt 0.1332
_refine_ls_wR_factor_ref 0.1507
_reflns_number_gt 1553
_reflns_number_total 2185
_reflns_threshold_expression I>2\s(I)
_cod_data_source_file bt2486.cif
_cod_data_source_block I
_cod_original_sg_symbol_H-M 'P 21/c'
_cod_database_code 2215032
_cod_database_fobs_code 2215032

loop_
_symmetry_equiv_pos_as_xyz
'x, y, z'
'-x, y+1/2, -z+1/2'
'-x, -y, -z'
'x, -y-1/2, z-1/2'

loop_
_atom_site_type_symbol
_atom_site_label
_atom_site_fract_x
_atom_site_fract_y
_atom_site_fract_z
_atom_site_U_iso_or_equiv
_atom_site_adp_type
_atom_site_calc_flag
_atom_site_refinement_flags
_atom_site_occupancy
C C1 0.1122(3) 0.4256(3) 0.36182(17) 0.0603(7) Uani d . 1
C C2 0.0090(3) 0.3476(3) 0.38834(18) 0.0630(7) Uani d . 1
C C3 -0.0996(3) 0.4377(4) 0.3971(2) 0.0719(8) Uani d . 1
H H3 -0.1680 0.3846 0.4159 0.086 Uiso calc R 1
C C4 -0.1064(4) 0.6032(5) 0.3782(2) 0.0788(9) Uani d . 1
H H4 -0.1804 0.6631 0.3834 0.095 Uiso calc R 1
C C5 -0.0059(4) 0.6843(4) 0.3513(2) 0.0814(10) Uani d . 1
H H5 -0.0117 0.7985 0.3385 0.098 Uiso calc R 1
C C6 0.1044(3) 0.5955(4) 0.34339(18) 0.0659(7) Uani d . 1
C C7 0.3223(3) 0.3196(3) 0.42049(19) 0.0615(7) Uani d . 1
C C8 0.4239(3) 0.2098(3) 0.3977(2) 0.0620(7) Uani d . 1
C C9 0.5440(3) 0.2070(4) 0.4583(3) 0.0821(9) Uani d . 1
H H9 0.5592 0.2741 0.5101 0.098 Uiso calc R 1
C C10 0.6410(4) 0.1028(6) 0.4405(4) 0.1016(13) Uani d . 1
H H10 0.7217 0.0989 0.4810 0.122 Uiso calc R 1
C C11 0.6184(4) 0.0059(6) 0.3637(4) 0.1099(15) Uani d . 1
H H11 0.6843 -0.0628 0.3519 0.132 Uiso calc R 1
C C12 0.4996(5) 0.0090(5) 0.3041(3) 0.1052(13) Uani d . 1
H H12 0.4849 -0.0577 0.2520 0.126 Uiso calc R 1
C C13 0.4015(4) 0.1111(4) 0.3212(2) 0.0805(9) Uani d . 1
H H13 0.3205 0.1128 0.2809 0.097 Uiso calc R 1
O O1 0.21813(19) 0.3328(3) 0.34784(13) 0.0707(6) Uani d . 1
O O2 0.3255(2) 0.3910(3) 0.49034(15) 0.0826(7) Uani d . 1
Cl Cl1 0.01973(10) 0.13767(9) 0.41347(6) 0.0910(4) Uani d . 1
Cl Cl2 0.23311(11) 0.69468(14) 0.31154(7) 0.1058(4) Uani d . 1

loop_
_atom_site_aniso_label
_atom_site_aniso_U_11
_atom_site_aniso_U_22
_atom_site_aniso_U_33
_atom_site_aniso_U_12
_atom_site_aniso_U_13
_atom_site_aniso_U_23
C1 0.0727(17) 0.0557(15) 0.0483(13) 0.0110(13) 0.0036(12) -0.0060(11)
C2 0.0748(18) 0.0537(15) 0.0561(14) 0.0037(13) 0.0049(13) -0.0045(12)
C3 0.0705(18) 0.0787(19) 0.0643(16) 0.0103(16) 0.0096(14) -0.0024(15)
C4 0.087(2) 0.081(2) 0.0630(17) 0.0311(18) 0.0043(16) -0.0047(15)
C5 0.122(3) 0.0526(16) 0.0604(17) 0.0200(18) -0.0015(18) 0.0003(13)
C6 0.0821(19) 0.0575(16) 0.0537(15) 0.0021(14) 0.0053(13) 0.0015(12)
C7 0.0679(17) 0.0553(14) 0.0600(16) 0.0013(12) 0.0109(13) 0.0013(12)
C8 0.0642(16) 0.0517(14) 0.0720(17) 0.0043(12) 0.0187(14) 0.0128(12)
C9 0.071(2) 0.076(2) 0.097(2) 0.0011(16) 0.0145(17) 0.0142(18)
C10 0.069(2) 0.094(3) 0.146(4) 0.016(2) 0.031(2) 0.035(3)
C11 0.093(3) 0.093(3) 0.159(4) 0.032(2) 0.061(3) 0.030(3)
C12 0.119(3) 0.088(3) 0.120(3) 0.027(2) 0.051(3) -0.006(2)
C13 0.085(2) 0.0741(19) 0.086(2) 0.0123(17) 0.0276(18) -0.0015(17)
O1 0.0699(12) 0.0779(13) 0.0614(11) 0.0193(10) 0.0079(9) -0.0109(9)
O2 0.0791(14) 0.0949(16) 0.0688(12) 0.0136(12) 0.0053(10) -0.0163(12)
Cl1 0.1106(7) 0.0539(4) 0.1032(7) -0.0007(4) 0.0117(5) 0.0051(4)
Cl2 0.1166(8) 0.1045(8) 0.0927(7) -0.0266(6) 0.0150(5) 0.0248(5)

loop_
_atom_type_symbol
_atom_type_description
_atom_type_scat_dispersion_real
_atom_type_scat_dispersion_imag
_atom_type_scat_source
C C 0.0181 0.0091 'International Tables Vol C Tables 4.2.6.8 and 6.1.1.4'
H H 0.0000 0.0000 'International Tables Vol C Tables 4.2.6.8 and 6.1.1.4'
O O 0.0492 0.0322 'International Tables Vol C Tables 4.2.6.8 and 6.1.1.4'
Cl Cl 0.3639 0.7018 'International Tables Vol C Tables 4.2.6.8 and 6.1.1.4'

loop_
_geom_angle_atom_site_label_1
_geom_angle_atom_site_label_2
_geom_angle_atom_site_label_3
_geom_angle
C2 C1 C6 118.9(3)
C2 C1 O1 120.5(3)
C6 C1 O1 120.5(3)
C3 C2 C1 120.6(3)
C3 C2 Cl1 120.3(3)
C1 C2 Cl1 119.1(2)
C4 C3 C2 119.9(3)
C4 C3 H3 120.1
C2 C3 H3 120.1
C3 C4 C5 120.9(3)
C3 C4 H4 119.5
C5 C4 H4 119.5
C4 C5 C6 119.7(3)
C4 C5 H5 120.2
C6 C5 H5 120.2
C1 C6 C5 120.0(3)
C1 C6 Cl2 119.4(3)
C5 C6 Cl2 120.7(3)
O2 C7 O1 122.1(3)
O2 C7 C8 127.3(3)
O1 C7 C8 110.7(2)
C13 C8 C9 120.5(3)
C13 C8 C7 122.3(3)
C9 C8 C7 117.2(3)
C10 C9 C8 119.1(4)
C10 C9 H9 120.5
C8 C9 H9 120.5
C11 C10 C9 120.2(4)
C11 C10 H10 119.9
C9 C10 H10 119.9
C10 C11 C12 120.5(4)
C10 C11 H11 119.7
C12 C11 H11 119.7
C11 C12 C13 120.0(4)
C11 C12 H12 120.0
C13 C12 H12 120.0
C8 C13 C12 119.7(4)
C8 C13 H13 120.1
C12 C13 H13 120.1
C7 O1 C1 116.6(2)

loop_
_geom_bond_atom_site_label_1
_geom_bond_atom_site_label_2
_geom_bond_distance
C1 C2 1.380(4)
C1 C6 1.382(4)
C1 O1 1.390(3)
C2 C3 1.378(4)
C2 Cl1 1.715(3)
C3 C4 1.349(5)
C3 H3 0.9300
C4 C5 1.371(5)
C4 H4 0.9300
C5 C6 1.384(5)
C5 H5 0.9300
C6 Cl2 1.721(3)
C7 O2 1.187(3)
C7 O1 1.370(3)
C7 C8 1.478(4)
C8 C13 1.370(4)
C8 C9 1.385(5)
C9 C10 1.384(5)
C9 H9 0.9300
C10 C11 1.365(6)
C10 H10 0.9300
C11 C12 1.369(7)
C11 H11 0.9300
C12 C13 1.380(5)
C12 H12 0.9300
C13 H13 0.9300

loop_
_geom_torsion_atom_site_label_1
_geom_torsion_atom_site_label_2
_geom_torsion_atom_site_label_3
_geom_torsion_atom_site_label_4
_geom_torsion
C6 C1 C2 C3 -0.5(4)
O1 C1 C2 C3 -176.2(2)
C6 C1 C2 Cl1 -178.7(2)
O1 C1 C2 Cl1 5.7(3)
C1 C2 C3 C4 1.1(4)
Cl1 C2 C3 C4 179.2(2)
C2 C3 C4 C5 -0.8(5)
C3 C4 C5 C6 0.0(5)
C2 C1 C6 C5 -0.2(4)
O1 C1 C6 C5 175.4(2)
C2 C1 C6 Cl2 179.26(19)
O1 C1 C6 Cl2 -5.1(3)
C4 C5 C6 C1 0.5(4)
C4 C5 C6 Cl2 -179.0(2)
O2 C7 C8 C13 168.5(3)
O1 C7 C8 C13 -12.2(4)
O2 C7 C8 C9 -10.0(4)
O1 C7 C8 C9 169.3(3)
C13 C8 C9 C10 -0.1(5)
C7 C8 C9 C10 178.5(3)
C8 C9 C10 C11 0.7(5)
C9 C10 C11 C12 -0.7(6)
C10 C11 C12 C13 0.2(7)
C9 C8 C13 C12 -0.5(5)
C7 C8 C13 C12 -179.0(3)
C11 C12 C13 C8 0.4(6)
O2 C7 O1 C1 -4.0(4)
C8 C7 O1 C1 176.6(2)
C2 C1 O1 C7 -93.7(3)
C6 C1 O1 C7 90.7(3)

loop_
_cod_related_entry_id
_cod_related_entry_database
_cod_related_entry_code
1 ChemSpider 21123639
